data_7153035
loop_
_publ_author_name
'Simpkins, Nigel S.'
'Pavlakos, Ilias'
'Weller, Michael D.'
'Male, Louise'

_publ_section_title
;
 The cascade radical cyclisation approach to prenylated alkaloids:
 synthesis of stephacidin A and notoamide B.
;
_journal_issue 30
_journal_name_full 'Organic &amp; biomolecular chemistry'
_journal_page_first 4957
_journal_page_last 4970
_journal_paper_doi 10.1039/c3ob40979a
_journal_volume 11
_journal_year 2013
_chemical_absolute_configuration ad
_chemical_formula_moiety 'C40 H45 N3 O5 S, C H4 O'
_chemical_formula_sum 'C41 H49 N3 O6 S'
_chemical_formula_weight 711.89
_chemical_name_systematic
;
 ?
;
_space_group_IT_number 19
_symmetry_cell_setting orthorhombic
_symmetry_space_group_name_Hall 'P 2ac 2ab'
_symmetry_space_group_name_H-M 'P 21 21 21'
_atom_sites_solution_hydrogens geom
_atom_sites_solution_primary direct
_atom_sites_solution_secondary difmap
_audit_creation_method SHELXL-97
_cell_angle_alpha 90.00
_cell_angle_beta 90.00
_cell_angle_gamma 90.00
_cell_formula_units_Z 4
_cell_length_a 10.6567(3)
_cell_length_b 13.9156(4)
_cell_length_c 24.7451(6)
_cell_measurement_reflns_used 9179
_cell_measurement_temperature 120(2)
_cell_measurement_theta_max 71.030
_cell_measurement_theta_min 3.176
_cell_volume 3669.56(17)
_computing_cell_refinement 'SAINT V6.28A (Bruker, 1997)'
_computing_data_collection 'SMART V5.626 (Bruker, 1997)'
_computing_data_reduction 'SAINT V6.28A (Bruker, 1997)'
_computing_molecular_graphics
;
OLEX2 (Dolomanov, O.V., Bourhis, L.J., Gildea, R.J., Howard, J.A.K,
& Puschmann, H., 2009)
;
_computing_publication_material 'WinGX (Farrugia, 1999)'
_computing_structure_refinement 'SHELXL-97 (Sheldrick, 2008)'
_computing_structure_solution 'SHELXS-97 (Sheldrick, 2008)'
_diffrn_ambient_temperature 120(2)
_diffrn_measured_fraction_theta_full 0.989
_diffrn_measured_fraction_theta_max 0.989
_diffrn_measurement_device_type 'Bruker SMART 6000'
_diffrn_measurement_method 'Omega scans'
_diffrn_radiation_monochromator graphite
_diffrn_radiation_source 'fine-focus sealed tube'
_diffrn_radiation_type CuK\a
_diffrn_radiation_wavelength 1.54178
_diffrn_reflns_av_R_equivalents 0.0212
_diffrn_reflns_av_sigmaI/netI 0.0193
_diffrn_reflns_limit_h_max 12
_diffrn_reflns_limit_h_min -11
_diffrn_reflns_limit_k_max 16
_diffrn_reflns_limit_k_min -16
_diffrn_reflns_limit_l_max 29
_diffrn_reflns_limit_l_min -29
_diffrn_reflns_number 28682
_diffrn_reflns_theta_full 68.22
_diffrn_reflns_theta_max 68.22
_diffrn_reflns_theta_min 6.34
_exptl_absorpt_coefficient_mu 1.202
_exptl_absorpt_correction_T_max 0.7612
_exptl_absorpt_correction_T_min 0.6853
_exptl_absorpt_correction_type multi-scan
_exptl_absorpt_process_details 'SADABS V2.07 (Sheldrick, G.M., 2007)'
_exptl_crystal_colour Colourless
_exptl_crystal_density_diffrn 1.289
_exptl_crystal_density_method 'not measured'
_exptl_crystal_description Block
_exptl_crystal_F_000 1520
_exptl_crystal_size_max 0.34
_exptl_crystal_size_mid 0.34
_exptl_crystal_size_min 0.24
_refine_diff_density_max 0.728
_refine_diff_density_min -0.547
_refine_diff_density_rms 0.040
_refine_ls_abs_structure_details 'Flack H D (1983), Acta Cryst. A39, 876-881'
_refine_ls_abs_structure_Flack 0.020(13)
_refine_ls_extinction_method none
_refine_ls_goodness_of_fit_ref 1.045
_refine_ls_hydrogen_treatment constr
_refine_ls_matrix_type full
_refine_ls_number_parameters 467
_refine_ls_number_reflns 6618
_refine_ls_number_restraints 0
_refine_ls_restrained_S_all 1.045
_refine_ls_R_factor_all 0.0336
_refine_ls_R_factor_gt 0.0332
_refine_ls_shift/su_max 0.001
_refine_ls_shift/su_mean 0.000
_refine_ls_structure_factor_coef Fsqd
_refine_ls_weighting_details 'calc w=1/[\s^2^(Fo^2^)+(0.0570P)^2^+0.9997P] where P=(Fo^2^+2Fc^2^)/3'
_refine_ls_weighting_scheme calc
_refine_ls_wR_factor_gt 0.0921
_refine_ls_wR_factor_ref 0.0925
_reflns_number_gt 6516
_reflns_number_total 6618
_reflns_threshold_expression >2\s(I)
_cod_data_source_file c3ob40979a.txt
_cod_data_source_block 14a
_cod_depositor_comments
;
The following automatic conversions were performed:

'_symmetry_cell_setting' value 'Orthorhombic' changed to
'orthorhombic' according to
/home/saulius/struct/CIF-dictionaries/cif_core.dic dictionary named
'cif_core.dic' version 2.4.2 from
2011-04-26.

'_exptl_absorpt_correction_type' value 'Multi-scan'
changed to 'multi-scan' according to
/home/saulius/struct/CIF-dictionaries/cif_core.dic dictionary named
'cif_core.dic' version 2.4.2 from 2011-04-26.

Automatic conversion script
Id: cif_fix_values 1891 2012-01-12 08:04:46Z andrius 
;
_cod_database_code 7153035

loop_
_symmetry_equiv_pos_as_xyz
'x, y, z'
'-x+1/2, -y, z+1/2'
'-x, y+1/2, -z+1/2'
'x+1/2, -y+1/2, -z'

loop_
_atom_site_label
_atom_site_type_symbol
_atom_site_fract_x
_atom_site_fract_y
_atom_site_fract_z
_atom_site_U_iso_or_equiv
_atom_site_adp_type
_atom_site_occupancy
_atom_site_symmetry_multiplicity
_atom_site_calc_flag
_atom_site_refinement_flags
C1 C 0.58998(18) 0.70476(14) 0.12282(8) 0.0335(4) Uani 1 1 d .
H1A H 0.5605 0.7601 0.1445 0.040 Uiso 1 1 calc R
H1B H 0.5337 0.6494 0.1294 0.040 Uiso 1 1 calc R
C2 C 0.59442(19) 0.73013(14) 0.06280(8) 0.0359(4) Uani 1 1 d .
H2A H 0.5409 0.7866 0.0549 0.043 Uiso 1 1 calc R
H2B H 0.5661 0.6753 0.0404 0.043 Uiso 1 1 calc R
C3 C 0.73275(19) 0.75287(13) 0.05223(7) 0.0323(4) Uani 1 1 d .
H3A H 0.7547 0.7426 0.0138 0.039 Uiso 1 1 calc R
H3B H 0.7530 0.8199 0.0623 0.039 Uiso 1 1 calc R
C4 C 0.80055(17) 0.68168(12) 0.08855(7) 0.0251(3) Uani 1 1 d .
C5 C 0.80121(18) 0.57825(12) 0.06353(7) 0.0273(4) Uani 1 1 d .
H5A H 0.8363 0.5331 0.0905 0.033 Uiso 1 1 calc R
H5B H 0.7134 0.5587 0.0565 0.033 Uiso 1 1 calc R
C6 C 0.87413(19) 0.56845(13) 0.01236(7) 0.0318(4) Uani 1 1 d .
H6 H 0.9629 0.5712 0.0153 0.038 Uiso 1 1 calc R
C7 C 0.8274(2) 0.55633(13) -0.03695(8) 0.0379(4) Uani 1 1 d .
C8 C 0.96847(17) 0.44865(12) 0.16481(7) 0.0265(4) Uani 1 1 d .
H8 H 1.0381 0.4758 0.1463 0.032 Uiso 1 1 calc R
C10 C 0.81447(17) 0.34443(12) 0.18871(7) 0.0264(3) Uani 1 1 d .
C11 C 0.73409(18) 0.26638(13) 0.19451(8) 0.0309(4) Uani 1 1 d .
H11 H 0.7385 0.2126 0.1709 0.037 Uiso 1 1 calc R
C12 C 0.64769(18) 0.27038(14) 0.23594(8) 0.0341(4) Uani 1 1 d .
H12 H 0.5904 0.2187 0.2407 0.041 Uiso 1 1 calc R
C13 C 0.6428(2) 0.34842(14) 0.27083(8) 0.0353(4) Uani 1 1 d .
H13 H 0.5826 0.3487 0.2991 0.042 Uiso 1 1 calc R
C14 C 0.72333(18) 0.42571(14) 0.26542(7) 0.0314(4) Uani 1 1 d .
H14 H 0.7188 0.4789 0.2894 0.038 Uiso 1 1 calc R
C15 C 0.81134(17) 0.42344(12) 0.22383(7) 0.0268(4) Uani 1 1 d .
C16 C 0.91006(17) 0.48847(12) 0.20755(6) 0.0243(3) Uani 1 1 d .
C17 C 0.93888(18) 0.58359(12) 0.23345(7) 0.0277(4) Uani 1 1 d .
H17A H 1.0303 0.5877 0.2402 0.033 Uiso 1 1 calc R
H17B H 0.8959 0.5869 0.2689 0.033 Uiso 1 1 calc R
C18 C 0.89838(17) 0.67052(12) 0.19903(7) 0.0253(4) Uani 1 1 d .
C19 C 0.75745(17) 0.66449(12) 0.18647(7) 0.0259(4) Uani 1 1 d .
C22 C 0.93349(17) 0.70956(12) 0.10180(6) 0.0254(3) Uani 1 1 d .
C23 C 0.9130(3) 0.54601(18) -0.08476(9) 0.0582(7) Uani 1 1 d .
H23A H 1.0005 0.5477 -0.0726 0.087 Uiso 1 1 calc R
H23B H 0.8981 0.5989 -0.1101 0.087 Uiso 1 1 calc R
H23C H 0.8964 0.4847 -0.1028 0.087 Uiso 1 1 calc R
C24 C 0.6908(2) 0.55289(15) -0.05029(9) 0.0452(5) Uani 1 1 d .
H24A H 0.6427 0.5382 -0.0175 0.068 Uiso 1 1 calc R
H24B H 0.6758 0.5029 -0.0774 0.068 Uiso 1 1 calc R
H24C H 0.6642 0.6153 -0.0647 0.068 Uiso 1 1 calc R
C25 C 0.93719(17) 0.30472(12) 0.10645(7) 0.0288(4) Uani 1 1 d .
C27 C 1.0778(2) 0.29816(14) 0.02850(8) 0.0355(4) Uani 1 1 d .
C28 C 1.1175(2) 0.19470(15) 0.03738(10) 0.0474(5) Uani 1 1 d .
H28A H 1.1689 0.1904 0.0701 0.071 Uiso 1 1 calc R
H28B H 1.1664 0.1725 0.0062 0.071 Uiso 1 1 calc R
H28C H 1.0428 0.1543 0.0415 0.071 Uiso 1 1 calc R
C29 C 1.1874(2) 0.36173(15) 0.01449(9) 0.0417(5) Uani 1 1 d .
H29A H 1.1581 0.4279 0.0096 0.063 Uiso 1 1 calc R
H29B H 1.2263 0.3390 -0.0190 0.063 Uiso 1 1 calc R
H29C H 1.2492 0.3596 0.0438 0.063 Uiso 1 1 calc R
C30 C 0.9752(2) 0.30641(18) -0.01325(8) 0.0458(5) Uani 1 1 d .
H30A H 0.9061 0.2632 -0.0037 0.069 Uiso 1 1 calc R
H30B H 1.0085 0.2886 -0.0488 0.069 Uiso 1 1 calc R
H30C H 0.9445 0.3728 -0.0144 0.069 Uiso 1 1 calc R
C32 C 0.84775(19) 0.86881(12) 0.20411(7) 0.0303(4) Uani 1 1 d .
C33 C 0.7219(2) 0.89334(14) 0.21011(8) 0.0344(4) Uani 1 1 d .
H33 H 0.6707 0.8596 0.2352 0.041 Uiso 1 1 calc R
C34 C 0.6715(2) 0.96707(14) 0.17935(9) 0.0416(5) Uani 1 1 d .
H34 H 0.5859 0.9846 0.1837 0.050 Uiso 1 1 calc R
C35 C 0.7456(2) 1.01514(14) 0.14239(9) 0.0456(5) Uani 1 1 d .
H35 H 0.7102 1.0646 0.1208 0.055 Uiso 1 1 calc R
C36 C 0.8708(3) 0.99169(15) 0.13671(10) 0.0478(6) Uani 1 1 d .
H36 H 0.9216 1.0254 0.1115 0.057 Uiso 1 1 calc R
C37 C 0.9222(2) 0.91899(14) 0.16789(8) 0.0392(4) Uani 1 1 d .
H37 H 1.0087 0.9035 0.1644 0.047 Uiso 1 1 calc R
C38 C 1.11324(17) 0.70471(13) 0.16158(7) 0.0282(4) Uani 1 1 d .
H38A H 1.1264 0.7103 0.2011 0.034 Uiso 1 1 calc R
H38B H 1.1331 0.7679 0.1454 0.034 Uiso 1 1 calc R
C39 C 1.20440(17) 0.63192(13) 0.13981(7) 0.0271(4) Uani 1 1 d .
C40 C 1.26842(19) 0.56989(14) 0.17419(7) 0.0321(4) Uani 1 1 d .
H40 H 1.2484 0.5698 0.2116 0.038 Uiso 1 1 calc R
C41 C 1.36066(19) 0.50815(14) 0.15533(8) 0.0355(4) Uani 1 1 d .
H41 H 1.4016 0.4654 0.1795 0.043 Uiso 1 1 calc R
C42 C 1.39274(18) 0.50911(14) 0.10129(8) 0.0329(4) Uani 1 1 d .
C43 C 1.32847(19) 0.56931(15) 0.06604(8) 0.0354(4) Uani 1 1 d .
H43 H 1.3481 0.5688 0.0286 0.042 Uiso 1 1 calc R
C44 C 1.23680(17) 0.62945(14) 0.08516(7) 0.0315(4) Uani 1 1 d .
H44 H 1.1942 0.6705 0.0606 0.038 Uiso 1 1 calc R
C46 C 1.5693(2) 0.40752(19) 0.11442(10) 0.0522(6) Uani 1 1 d .
H46A H 1.6325 0.3723 0.0935 0.078 Uiso 1 1 calc R
H46B H 1.5212 0.3622 0.1366 0.078 Uiso 1 1 calc R
H46C H 1.6111 0.4543 0.1379 0.078 Uiso 1 1 calc R
N9 N 0.91107(14) 0.36086(10) 0.15162(6) 0.0255(3) Uani 1 1 d .
N20 N 0.72064(14) 0.68036(10) 0.13618(6) 0.0261(3) Uani 1 1 d .
N21 N 0.97836(14) 0.68366(10) 0.15164(6) 0.0243(3) Uani 1 1 d .
O19 O 0.68177(13) 0.65182(9) 0.22338(5) 0.0328(3) Uani 1 1 d .
O22 O 0.99991(12) 0.74567(9) 0.06735(5) 0.0314(3) Uani 1 1 d .
O25 O 0.87657(14) 0.23456(10) 0.09483(6) 0.0393(3) Uani 1 1 d .
O26 O 1.03420(12) 0.34090(9) 0.08030(5) 0.0325(3) Uani 1 1 d .
O45 O 1.48685(14) 0.45636(11) 0.07851(6) 0.0435(4) Uani 1 1 d .
S31 S 0.91236(4) 0.77635(3) 0.244939(16) 0.02925(11) Uani 1 1 d .
C101 C 0.6668(4) 0.7337(3) 0.34717(13) 0.0936(12) Uani 1 1 d .
H10A H 0.6422 0.7354 0.3853 0.140 Uiso 1 1 calc R
H10B H 0.5980 0.7583 0.3249 0.140 Uiso 1 1 calc R
H10C H 0.7415 0.7736 0.3418 0.140 Uiso 1 1 calc R
O101 O 0.6911(4) 0.6478(2) 0.33358(10) 0.1220(12) Uani 1 1 d .
H101 H 0.7026 0.6451 0.3000 0.183 Uiso 1 1 calc R

loop_
_atom_site_aniso_label
_atom_site_aniso_U_11
_atom_site_aniso_U_22
_atom_site_aniso_U_33
_atom_site_aniso_U_23
_atom_site_aniso_U_13
_atom_site_aniso_U_12
C1 0.0297(9) 0.0355(10) 0.0354(10) -0.0087(8) -0.0030(8) 0.0017(8)
C2 0.0369(10) 0.0335(9) 0.0373(10) -0.0034(8) -0.0094(8) 0.0102(9)
C3 0.0398(11) 0.0267(9) 0.0304(9) 0.0027(7) -0.0060(8) 0.0051(8)
C4 0.0293(9) 0.0234(8) 0.0225(8) -0.0005(6) -0.0028(7) 0.0006(7)
C5 0.0336(9) 0.0233(8) 0.0251(8) -0.0015(7) -0.0063(7) 0.0007(7)
C6 0.0364(10) 0.0278(9) 0.0312(9) -0.0041(7) -0.0010(7) -0.0004(7)
C7 0.0609(13) 0.0235(8) 0.0292(9) -0.0013(7) -0.0014(9) -0.0038(9)
C8 0.0316(9) 0.0223(8) 0.0256(8) 0.0041(7) -0.0065(7) -0.0031(7)
C10 0.0267(9) 0.0246(8) 0.0277(8) 0.0048(7) -0.0050(7) 0.0002(7)
C11 0.0338(10) 0.0234(8) 0.0354(9) 0.0030(7) -0.0080(8) -0.0037(7)
C12 0.0322(10) 0.0309(9) 0.0393(10) 0.0093(8) -0.0037(8) -0.0058(8)
C13 0.0338(10) 0.0365(10) 0.0356(10) 0.0083(8) 0.0024(8) -0.0033(8)
C14 0.0351(10) 0.0298(9) 0.0293(9) 0.0033(7) -0.0005(7) -0.0009(7)
C15 0.0301(9) 0.0225(8) 0.0279(8) 0.0036(7) -0.0044(7) -0.0013(7)
C16 0.0281(9) 0.0218(8) 0.0229(8) 0.0043(6) -0.0049(7) -0.0017(7)
C17 0.0365(10) 0.0245(8) 0.0220(8) 0.0011(7) -0.0033(7) -0.0056(7)
C18 0.0315(9) 0.0226(8) 0.0219(8) -0.0001(6) -0.0002(7) -0.0046(7)
C19 0.0332(10) 0.0194(8) 0.0250(8) -0.0029(6) 0.0000(7) -0.0029(7)
C22 0.0327(9) 0.0198(8) 0.0236(8) 0.0004(6) -0.0022(7) -0.0013(7)
C23 0.094(2) 0.0483(13) 0.0319(11) -0.0111(10) 0.0137(13) -0.0171(14)
C24 0.0657(15) 0.0320(10) 0.0377(11) -0.0036(8) -0.0215(10) 0.0074(10)
C25 0.0283(9) 0.0248(9) 0.0334(9) -0.0004(7) -0.0028(7) 0.0017(7)
C27 0.0385(10) 0.0338(10) 0.0341(9) -0.0080(8) 0.0052(8) 0.0012(8)
C28 0.0513(13) 0.0348(11) 0.0561(13) -0.0071(10) 0.0055(11) 0.0052(9)
C29 0.0415(11) 0.0375(10) 0.0460(11) -0.0056(9) 0.0109(9) -0.0002(9)
C30 0.0512(13) 0.0503(13) 0.0359(10) -0.0087(9) -0.0013(10) -0.0026(10)
C32 0.0418(11) 0.0206(8) 0.0283(9) -0.0060(7) -0.0046(8) -0.0049(8)
C33 0.0409(11) 0.0279(9) 0.0344(10) -0.0076(8) -0.0023(8) -0.0041(8)
C34 0.0486(13) 0.0296(10) 0.0468(12) -0.0083(8) -0.0101(10) 0.0040(9)
C35 0.0700(16) 0.0240(9) 0.0429(11) -0.0013(8) -0.0152(11) 0.0020(10)
C36 0.0687(16) 0.0276(10) 0.0470(12) 0.0042(9) 0.0056(11) -0.0060(10)
C37 0.0490(12) 0.0265(9) 0.0420(11) -0.0018(8) 0.0037(9) -0.0044(9)
C38 0.0295(9) 0.0284(9) 0.0268(8) 0.0021(7) -0.0049(7) -0.0088(7)
C39 0.0262(9) 0.0269(8) 0.0282(8) 0.0022(7) -0.0042(7) -0.0075(7)
C40 0.0367(10) 0.0333(9) 0.0262(9) 0.0035(7) -0.0047(7) -0.0067(8)
C41 0.0370(10) 0.0324(10) 0.0370(10) 0.0066(8) -0.0072(8) -0.0016(8)
C42 0.0296(10) 0.0336(9) 0.0353(10) -0.0014(8) -0.0056(7) -0.0018(8)
C43 0.0333(10) 0.0461(11) 0.0267(9) 0.0009(8) -0.0037(8) -0.0027(9)
C44 0.0283(9) 0.0390(10) 0.0272(9) 0.0063(8) -0.0026(7) -0.0019(8)
C46 0.0493(14) 0.0594(14) 0.0480(12) -0.0024(11) -0.0106(11) 0.0224(12)
N9 0.0276(7) 0.0215(7) 0.0274(7) 0.0010(6) -0.0041(6) -0.0025(6)
N20 0.0276(8) 0.0253(7) 0.0254(7) -0.0031(6) -0.0018(6) -0.0019(6)
N21 0.0275(7) 0.0246(7) 0.0207(6) 0.0013(5) -0.0028(6) -0.0056(6)
O19 0.0354(7) 0.0338(7) 0.0292(6) -0.0018(5) 0.0046(5) -0.0056(6)
O22 0.0361(7) 0.0322(7) 0.0260(6) 0.0079(5) 0.0006(5) -0.0034(5)
O25 0.0437(8) 0.0326(7) 0.0416(7) -0.0095(6) 0.0035(6) -0.0092(6)
O26 0.0351(7) 0.0299(7) 0.0324(6) -0.0056(5) 0.0034(5) -0.0032(5)
O45 0.0396(8) 0.0525(9) 0.0385(7) -0.0039(7) -0.0068(6) 0.0113(7)
S31 0.0383(2) 0.0247(2) 0.0248(2) -0.00362(16) -0.00446(17) -0.00459(17)
C101 0.107(3) 0.125(3) 0.0492(16) -0.0115(19) 0.0185(17) 0.023(3)
O101 0.228(4) 0.0806(17) 0.0575(13) 0.0175(12) 0.039(2) 0.002(2)

loop_
_atom_type_symbol
_atom_type_description
_atom_type_scat_dispersion_real
_atom_type_scat_dispersion_imag
_atom_type_scat_source
C C 0.0181 0.0091 'International Tables Vol C Tables 4.2.6.8 and 6.1.1.4'
H H 0.0000 0.0000 'International Tables Vol C Tables 4.2.6.8 and 6.1.1.4'
N N 0.0311 0.0180 'International Tables Vol C Tables 4.2.6.8 and 6.1.1.4'
O O 0.0492 0.0322 'International Tables Vol C Tables 4.2.6.8 and 6.1.1.4'
S S 0.3331 0.5567 'International Tables Vol C Tables 4.2.6.8 and 6.1.1.4'

loop_
_geom_angle_atom_site_label_1
_geom_angle_atom_site_label_2
_geom_angle_atom_site_label_3
_geom_angle
N20 C1 C2 104.05(15)
N20 C1 H1A 110.9
C2 C1 H1A 110.9
N20 C1 H1B 110.9
C2 C1 H1B 110.9
H1A C1 H1B 109.0
C1 C2 C3 104.11(15)
C1 C2 H2A 110.9
C3 C2 H2A 110.9
C1 C2 H2B 110.9
C3 C2 H2B 110.9
H2A C2 H2B 109.0
C4 C3 C2 102.84(15)
C4 C3 H3A 111.2
C2 C3 H3A 111.2
C4 C3 H3B 111.2
C2 C3 H3B 111.2
H3A C3 H3B 109.1
N20 C4 C22 112.21(13)
N20 C4 C3 102.07(14)
C22 C4 C3 114.09(14)
N20 C4 C5 108.14(14)
C22 C4 C5 108.58(14)
C3 C4 C5 111.54(14)
C6 C5 C4 114.94(15)
C6 C5 H5A 108.5
C4 C5 H5A 108.5
C6 C5 H5B 108.5
C4 C5 H5B 108.5
H5A C5 H5B 107.5
C7 C6 C5 126.56(19)
C7 C6 H6 116.7
C5 C6 H6 116.7
C6 C7 C24 124.9(2)
C6 C7 C23 120.5(2)
C24 C7 C23 114.5(2)
C16 C8 N9 109.82(16)
C16 C8 H8 125.1
N9 C8 H8 125.1
C11 C10 N9 130.47(17)
C11 C10 C15 122.27(17)
N9 C10 C15 107.23(15)
C12 C11 C10 117.16(17)
C12 C11 H11 121.4
C10 C11 H11 121.4
C11 C12 C13 121.26(17)
C11 C12 H12 119.4
C13 C12 H12 119.4
C14 C13 C12 121.67(18)
C14 C13 H13 119.2
C12 C13 H13 119.2
C13 C14 C15 118.16(17)
C13 C14 H14 120.9
C15 C14 H14 120.9
C14 C15 C10 119.46(16)
C14 C15 C16 133.01(17)
C10 C15 C16 107.52(15)
C8 C16 C15 107.33(15)
C8 C16 C17 127.10(16)
C15 C16 C17 125.56(16)
C16 C17 C18 113.48(14)
C16 C17 H17A 108.9
C18 C17 H17A 108.9
C16 C17 H17B 108.9
C18 C17 H17B 108.9
H17A C17 H17B 107.7
N21 C18 C19 114.51(14)
N21 C18 C17 112.24(15)
C19 C18 C17 110.04(14)
N21 C18 S31 110.08(11)
C19 C18 S31 104.14(12)
C17 C18 S31 105.11(11)
O19 C19 N20 121.82(17)
O19 C19 C18 119.89(16)
N20 C19 C18 118.09(15)
O22 C22 N21 122.41(16)
O22 C22 C4 120.10(15)
N21 C22 C4 117.16(14)
C7 C23 H23A 109.5
C7 C23 H23B 109.5
H23A C23 H23B 109.5
C7 C23 H23C 109.5
H23A C23 H23C 109.5
H23B C23 H23C 109.5
C7 C24 H24A 109.5
C7 C24 H24B 109.5
H24A C24 H24B 109.5
C7 C24 H24C 109.5
H24A C24 H24C 109.5
H24B C24 H24C 109.5
O25 C25 O26 127.73(17)
O25 C25 N9 122.62(17)
O26 C25 N9 109.65(15)
O26 C27 C29 101.87(15)
O26 C27 C30 109.48(16)
C29 C27 C30 111.08(18)
O26 C27 C28 109.99(17)
C29 C27 C28 112.02(18)
C30 C27 C28 111.93(18)
C27 C28 H28A 109.5
C27 C28 H28B 109.5
H28A C28 H28B 109.5
C27 C28 H28C 109.5
H28A C28 H28C 109.5
H28B C28 H28C 109.5
C27 C29 H29A 109.5
C27 C29 H29B 109.5
H29A C29 H29B 109.5
C27 C29 H29C 109.5
H29A C29 H29C 109.5
H29B C29 H29C 109.5
C27 C30 H30A 109.5
C27 C30 H30B 109.5
H30A C30 H30B 109.5
C27 C30 H30C 109.5
H30A C30 H30C 109.5
H30B C30 H30C 109.5
C37 C32 C33 119.81(19)
C37 C32 S31 120.75(16)
C33 C32 S31 119.39(16)
C34 C33 C32 119.8(2)
C34 C33 H33 120.1
C32 C33 H33 120.1
C35 C34 C33 120.0(2)
C35 C34 H34 120.0
C33 C34 H34 120.0
C36 C35 C34 120.4(2)
C36 C35 H35 119.8
C34 C35 H35 119.8
C35 C36 C37 119.9(2)
C35 C36 H36 120.1
C37 C36 H36 120.1
C36 C37 C32 120.1(2)
C36 C37 H37 119.9
C32 C37 H37 119.9
N21 C38 C39 115.63(14)
N21 C38 H38A 108.4
C39 C38 H38A 108.4
N21 C38 H38B 108.4
C39 C38 H38B 108.4
H38A C38 H38B 107.4
C40 C39 C44 117.12(18)
C40 C39 C38 121.07(16)
C44 C39 C38 121.57(16)
C41 C40 C39 121.77(18)
C41 C40 H40 119.1
C39 C40 H40 119.1
C42 C41 C40 119.72(18)
C42 C41 H41 120.1
C40 C41 H41 120.1
O45 C42 C41 125.24(18)
O45 C42 C43 115.28(17)
C41 C42 C43 119.45(19)
C44 C43 C42 120.17(18)
C44 C43 H43 119.9
C42 C43 H43 119.9
C43 C44 C39 121.72(17)
C43 C44 H44 119.1
C39 C44 H44 119.1
O45 C46 H46A 109.5
O45 C46 H46B 109.5
H46A C46 H46B 109.5
O45 C46 H46C 109.5
H46A C46 H46C 109.5
H46B C46 H46C 109.5
C25 N9 C10 125.64(15)
C25 N9 C8 125.99(15)
C10 N9 C8 108.08(14)
C19 N20 C4 126.21(15)
C19 N20 C1 122.04(15)
C4 N20 C1 111.66(14)
C22 N21 C18 123.46(15)
C22 N21 C38 115.72(14)
C18 N21 C38 117.11(13)
C25 O26 C27 120.98(14)
C42 O45 C46 116.92(16)
C32 S31 C18 101.22(8)
O101 C101 H10A 109.5
O101 C101 H10B 109.5
H10A C101 H10B 109.5
O101 C101 H10C 109.5
H10A C101 H10C 109.5
H10B C101 H10C 109.5
C101 O101 H101 109.5

loop_
_geom_bond_atom_site_label_1
_geom_bond_atom_site_label_2
_geom_bond_distance
C1 N20 1.471(2)
C1 C2 1.527(3)
C1 H1A 0.9900
C1 H1B 0.9900
C2 C3 1.530(3)
C2 H2A 0.9900
C2 H2B 0.9900
C3 C4 1.520(2)
C3 H3A 0.9900
C3 H3B 0.9900
C4 N20 1.454(2)
C4 C22 1.505(2)
C4 C5 1.567(2)
C5 C6 1.492(3)
C5 H5A 0.9900
C5 H5B 0.9900
C6 C7 1.329(3)
C6 H6 0.9500
C7 C24 1.493(3)
C7 C23 1.501(3)
C8 C16 1.347(3)
C8 N9 1.405(2)
C8 H8 0.9500
C10 C11 1.391(2)
C10 N9 1.398(2)
C10 C15 1.402(3)
C11 C12 1.379(3)
C11 H11 0.9500
C12 C13 1.388(3)
C12 H12 0.9500
C13 C14 1.382(3)
C13 H13 0.9500
C14 C15 1.393(3)
C14 H14 0.9500
C15 C16 1.445(2)
C16 C17 1.502(2)
C17 C18 1.541(2)
C17 H17A 0.9900
C17 H17B 0.9900
C18 N21 1.461(2)
C18 C19 1.536(3)
C18 S31 1.8659(17)
C19 O19 1.231(2)
C19 N20 1.323(2)
C22 O22 1.217(2)
C22 N21 1.371(2)
C23 H23A 0.9800
C23 H23B 0.9800
C23 H23C 0.9800
C24 H24A 0.9800
C24 H24B 0.9800
C24 H24C 0.9800
C25 O25 1.205(2)
C25 O26 1.319(2)
C25 N9 1.392(2)
C27 O26 1.487(2)
C27 C29 1.506(3)
C27 C30 1.508(3)
C27 C28 1.516(3)
C28 H28A 0.9800
C28 H28B 0.9800
C28 H28C 0.9800
C29 H29A 0.9800
C29 H29B 0.9800
C29 H29C 0.9800
C30 H30A 0.9800
C30 H30B 0.9800
C30 H30C 0.9800
C32 C37 1.386(3)
C32 C33 1.392(3)
C32 S31 1.7749(19)
C33 C34 1.386(3)
C33 H33 0.9500
C34 C35 1.381(3)
C34 H34 0.9500
C35 C36 1.381(4)
C35 H35 0.9500
C36 C37 1.385(3)
C36 H36 0.9500
C37 H37 0.9500
C38 N21 1.487(2)
C38 C39 1.503(3)
C38 H38A 0.9900
C38 H38B 0.9900
C39 C40 1.391(3)
C39 C44 1.396(3)
C40 C41 1.386(3)
C40 H40 0.9500
C41 C42 1.380(3)
C41 H41 0.9500
C42 O45 1.365(2)
C42 C43 1.390(3)
C43 C44 1.371(3)
C43 H43 0.9500
C44 H44 0.9500
C46 O45 1.423(3)
C46 H46A 0.9800
C46 H46B 0.9800
C46 H46C 0.9800
C101 O101 1.268(5)
C101 H10A 0.9800
C101 H10B 0.9800
C101 H10C 0.9800
O101 H101 0.8400

loop_
_geom_hbond_atom_site_label_D
_geom_hbond_atom_site_label_H
_geom_hbond_atom_site_label_A
_geom_hbond_distance_DH
_geom_hbond_distance_HA
_geom_hbond_distance_DA
_geom_hbond_angle_DHA
O101 H101 O19 0.84 1.91 2.729(3) 164.0

loop_
_geom_torsion_atom_site_label_1
_geom_torsion_atom_site_label_2
_geom_torsion_atom_site_label_3
_geom_torsion_atom_site_label_4
_geom_torsion
N20 C1 C2 C3 -19.85(18)
C1 C2 C3 C4 36.01(18)
C2 C3 C4 N20 -37.97(17)
C2 C3 C4 C22 -159.24(14)
C2 C3 C4 C5 77.28(18)
N20 C4 C5 C6 176.98(15)
C22 C4 C5 C6 -61.03(18)
C3 C4 C5 C6 65.5(2)
C4 C5 C6 C7 -108.1(2)
C5 C6 C7 C24 1.7(3)
C5 C6 C7 C23 -179.04(19)
N9 C10 C11 C12 179.30(17)
C15 C10 C11 C12 1.5(3)
C10 C11 C12 C13 -1.0(3)
C11 C12 C13 C14 0.5(3)
C12 C13 C14 C15 -0.4(3)
C13 C14 C15 C10 0.8(3)
C13 C14 C15 C16 -177.89(19)
C11 C10 C15 C14 -1.4(3)
N9 C10 C15 C14 -179.68(15)
C11 C10 C15 C16 177.60(16)
N9 C10 C15 C16 -0.67(18)
N9 C8 C16 C15 1.01(19)
N9 C8 C16 C17 -177.87(16)
C14 C15 C16 C8 178.61(19)
C10 C15 C16 C8 -0.20(19)
C14 C15 C16 C17 -2.5(3)
C10 C15 C16 C17 178.70(16)
C8 C16 C17 C18 72.3(2)
C15 C16 C17 C18 -106.35(19)
C16 C17 C18 N21 -71.90(19)
C16 C17 C18 C19 56.9(2)
C16 C17 C18 S31 168.46(13)
N21 C18 C19 O19 178.78(15)
C17 C18 C19 O19 51.3(2)
S31 C18 C19 O19 -60.96(18)
N21 C18 C19 N20 -6.2(2)
C17 C18 C19 N20 -133.68(16)
S31 C18 C19 N20 114.11(14)
N20 C4 C22 O22 -154.72(16)
C3 C4 C22 O22 -39.3(2)
C5 C4 C22 O22 85.82(19)
N20 C4 C22 N21 31.7(2)
C3 C4 C22 N21 147.17(16)
C5 C4 C22 N21 -87.76(17)
C37 C32 C33 C34 0.7(3)
S31 C32 C33 C34 178.39(14)
C32 C33 C34 C35 0.8(3)
C33 C34 C35 C36 -1.5(3)
C34 C35 C36 C37 0.6(3)
C35 C36 C37 C32 1.0(3)
C33 C32 C37 C36 -1.7(3)
S31 C32 C37 C36 -179.29(16)
N21 C38 C39 C40 -107.30(19)
N21 C38 C39 C44 78.6(2)
C44 C39 C40 C41 0.1(3)
C38 C39 C40 C41 -174.30(17)
C39 C40 C41 C42 1.5(3)
C40 C41 C42 O45 175.74(18)
C40 C41 C42 C43 -2.6(3)
O45 C42 C43 C44 -176.39(18)
C41 C42 C43 C44 2.1(3)
C42 C43 C44 C39 -0.5(3)
C40 C39 C44 C43 -0.6(3)
C38 C39 C44 C43 173.76(17)
O25 C25 N9 C10 0.2(3)
O26 C25 N9 C10 179.81(15)
O25 C25 N9 C8 -172.97(17)
O26 C25 N9 C8 6.7(2)
C11 C10 N9 C25 9.0(3)
C15 C10 N9 C25 -172.88(16)
C11 C10 N9 C8 -176.80(18)
C15 C10 N9 C8 1.28(18)
C16 C8 N9 C25 172.68(16)
C16 C8 N9 C10 -1.45(19)
O19 C19 N20 C4 -170.02(15)
C18 C19 N20 C4 15.0(2)
O19 C19 N20 C1 13.6(3)
C18 C19 N20 C1 -161.38(15)
C22 C4 N20 C19 -27.3(2)
C3 C4 N20 C19 -149.82(17)
C5 C4 N20 C19 92.47(19)
C22 C4 N20 C1 149.46(14)
C3 C4 N20 C1 26.90(18)
C5 C4 N20 C1 -90.81(16)
C2 C1 N20 C19 172.40(16)
C2 C1 N20 C4 -4.48(19)
O22 C22 N21 C18 159.07(16)
C4 C22 N21 C18 -27.5(2)
O22 C22 N21 C38 1.4(2)
C4 C22 N21 C38 174.86(14)
C19 C18 N21 C22 13.7(2)
C17 C18 N21 C22 140.11(16)
S31 C18 N21 C22 -103.20(16)
C19 C18 N21 C38 171.06(15)
C17 C18 N21 C38 -62.55(19)
S31 C18 N21 C38 54.15(17)
C39 C38 N21 C22 -82.39(19)
C39 C38 N21 C18 118.51(16)
O25 C25 O26 C27 3.2(3)
N9 C25 O26 C27 -176.39(15)
C29 C27 O26 C25 -179.94(16)
C30 C27 O26 C25 62.4(2)
C28 C27 O26 C25 -61.0(2)
C41 C42 O45 C46 -9.6(3)
C43 C42 O45 C46 168.9(2)
C37 C32 S31 C18 -86.60(16)
C33 C32 S31 C18 95.77(15)
N21 C18 S31 C32 65.09(14)
C19 C18 S31 C32 -58.12(13)
C17 C18 S31 C32 -173.85(12)
